data_4030019
loop_
_publ_author_name
'Sharma, Upendra'
'Park, Yoonsu'
'Chang, Sukbok'

_publ_section_title
;
 Rh(III)-Catalyzed Traceless Coupling of Quinoline N-Oxides with Internal
 Diarylalkynes.
;
_journal_issue 20
_journal_name_full 'The Journal of organic chemistry'
_journal_page_first 9899
_journal_page_last 9906
_journal_paper_doi 10.1021/jo501995c
_journal_volume 79
_journal_year 2014
_chemical_formula_moiety 'C23 H17 N O'
_chemical_formula_sum 'C23 H17 N O'
_chemical_formula_weight 323.38
_chemical_name_systematic
; 
 ? 
;
_space_group_IT_number 14
_symmetry_cell_setting monoclinic
_symmetry_space_group_name_Hall '-P 2ybc'
_symmetry_space_group_name_H-M 'P 1 21/c 1'
_atom_sites_solution_hydrogens geom
_atom_sites_solution_primary direct
_atom_sites_solution_secondary difmap
_audit_creation_method SHELXTL
_cell_angle_alpha 90.00
_cell_angle_beta 96.788(2)
_cell_angle_gamma 90.00
_cell_formula_units_Z 4
_cell_length_a 14.4871(17)
_cell_length_b 10.6354(12)
_cell_length_c 11.1892(13)
_cell_measurement_reflns_used 2505
_cell_measurement_temperature 200(2)
_cell_measurement_theta_max 25.81
_cell_measurement_theta_min 2.38
_cell_volume 1711.9(3)
_computing_cell_refinement 'Bruker SMART'
_computing_data_collection 'Bruker SMART'
_computing_data_reduction 'Bruker SAINT'
_computing_molecular_graphics 'Bruker SHELXTL'
_computing_publication_material 'Bruker SHELXTL'
_computing_structure_refinement 'Bruker SHELXTL'
_computing_structure_solution 'Bruker SHELXTL'
_diffrn_ambient_temperature 200(2)
_diffrn_measured_fraction_theta_full 0.998
_diffrn_measured_fraction_theta_max 0.998
_diffrn_measurement_device_type 'CCD area detector'
_diffrn_measurement_method 'phi and omega scans'
_diffrn_radiation_monochromator graphite
_diffrn_radiation_source 'fine-focus sealed tube'
_diffrn_radiation_type MoK\a
_diffrn_radiation_wavelength 0.71073
_diffrn_reflns_av_R_equivalents 0.0657
_diffrn_reflns_av_sigmaI/netI 0.0873
_diffrn_reflns_limit_h_max 17
_diffrn_reflns_limit_h_min -15
_diffrn_reflns_limit_k_max 13
_diffrn_reflns_limit_k_min -8
_diffrn_reflns_limit_l_max 13
_diffrn_reflns_limit_l_min -13
_diffrn_reflns_number 10538
_diffrn_reflns_theta_full 26.05
_diffrn_reflns_theta_max 26.05
_diffrn_reflns_theta_min 1.42
_exptl_absorpt_coefficient_mu 0.076
_exptl_absorpt_correction_type none
_exptl_crystal_colour Colorless
_exptl_crystal_density_diffrn 1.255
_exptl_crystal_density_method 'not measured'
_exptl_crystal_description Plate
_exptl_crystal_F_000 680
_exptl_crystal_size_max 0.20
_exptl_crystal_size_mid 0.11
_exptl_crystal_size_min 0.04
_refine_diff_density_max 0.201
_refine_diff_density_min -0.238
_refine_diff_density_rms 0.055
_refine_ls_extinction_method none
_refine_ls_goodness_of_fit_ref 0.867
_refine_ls_hydrogen_treatment constr
_refine_ls_matrix_type full
_refine_ls_number_parameters 226
_refine_ls_number_reflns 3370
_refine_ls_number_restraints 0
_refine_ls_restrained_S_all 0.867
_refine_ls_R_factor_all 0.0991
_refine_ls_R_factor_gt 0.0440
_refine_ls_shift/su_max 0.000
_refine_ls_shift/su_mean 0.000
_refine_ls_structure_factor_coef Fsqd
_refine_ls_weighting_details 'calc w=1/[\s^2^(Fo^2^)+(0.0814P)^2^+0.0000P] where P=(Fo^2^+2Fc^2^)/3'
_refine_ls_weighting_scheme calc
_refine_ls_wR_factor_gt 0.1004
_refine_ls_wR_factor_ref 0.1613
_reflns_number_gt 1795
_reflns_number_total 3370
_reflns_threshold_expression >2sigma(I)
_cod_data_source_file jo501995c_si_002.cif
_cod_data_source_block SBCUSNB213FR
_cod_depositor_comments
;
The following automatic conversions were performed:

'_symmetry_cell_setting' value 'Monoclinic' changed to 'monoclinic'
according to
/home/saulius/struct/COD-crude-data--automatic-downloads/rss-feeds/ACS/lib/dictionaries/cif_core.dic
dictionary named 'cif_core.dic' version 2.4.2 from 2011-04-26.

Automatic conversion script
Id: cif_fix_values 2827 2014-09-09 07:05:25Z andrius 

 Adding full bibliography for 4030019--4030022.cif.
;
_cod_original_sg_symbol_H-M P2(1)/c
_cod_database_code 4030019

loop_
_symmetry_equiv_pos_as_xyz
'x, y, z'
'-x, y+1/2, -z+1/2'
'-x, -y, -z'
'x, -y-1/2, z-1/2'

loop_
_atom_site_label
_atom_site_type_symbol
_atom_site_fract_x
_atom_site_fract_y
_atom_site_fract_z
_atom_site_U_iso_or_equiv
_atom_site_adp_type
_atom_site_occupancy
_atom_site_symmetry_multiplicity
_atom_site_calc_flag
_atom_site_refinement_flags
C1 C 0.66077(17) 0.2249(2) 0.6663(2) 0.0288(6) Uani 1 1 d .
C2 C 0.66689(18) 0.3315(2) 0.5986(2) 0.0340(6) Uani 1 1 d .
H2 H 0.7227 0.3793 0.6089 0.041 Uiso 1 1 calc R
C3 C 0.5935(2) 0.3720(3) 0.5148(2) 0.0415(7) Uani 1 1 d .
H3 H 0.6002 0.4463 0.4694 0.050 Uiso 1 1 calc R
C4 C 0.5126(2) 0.3057(3) 0.4980(2) 0.0428(7) Uani 1 1 d .
H4 H 0.4634 0.3334 0.4403 0.051 Uiso 1 1 calc R
C5 C 0.50142(18) 0.1955(2) 0.5663(2) 0.0359(7) Uani 1 1 d .
C6 C 0.4198(2) 0.1216(3) 0.5534(3) 0.0472(8) Uani 1 1 d .
H6 H 0.3679 0.1453 0.4979 0.057 Uiso 1 1 calc R
C7 C 0.4165(2) 0.0165(3) 0.6211(3) 0.0496(8) Uani 1 1 d .
H7 H 0.3622 -0.0342 0.6138 0.059 Uiso 1 1 calc R
C8 C 0.4932(2) -0.0165(3) 0.7013(2) 0.0426(7) Uani 1 1 d .
H8 H 0.4890 -0.0907 0.7476 0.051 Uiso 1 1 calc R
N1 N 0.57156(15) 0.04815(19) 0.71782(18) 0.0356(5) Uani 1 1 d .
C9 C 0.57586(17) 0.1554(2) 0.6503(2) 0.0306(6) Uani 1 1 d .
C10 C 0.73757(16) 0.1758(2) 0.7573(2) 0.0278(6) Uani 1 1 d .
H10 H 0.7124 0.1708 0.8366 0.033 Uiso 1 1 calc R
C11 C 0.82359(17) 0.2592(2) 0.7741(2) 0.0294(6) Uani 1 1 d .
C12 C 0.83430(18) 0.3444(2) 0.8690(2) 0.0339(6) Uani 1 1 d .
H12 H 0.7890 0.3481 0.9238 0.041 Uiso 1 1 calc R
C13 C 0.9104(2) 0.4239(2) 0.8841(3) 0.0413(7) Uani 1 1 d .
H13 H 0.9170 0.4820 0.9490 0.050 Uiso 1 1 calc R
C14 C 0.9764(2) 0.4190(3) 0.8056(3) 0.0447(7) Uani 1 1 d .
H14 H 1.0285 0.4739 0.8162 0.054 Uiso 1 1 calc R
C15 C 0.96725(19) 0.3348(3) 0.7116(3) 0.0433(7) Uani 1 1 d .
H15 H 1.0132 0.3310 0.6577 0.052 Uiso 1 1 calc R
C16 C 0.89095(18) 0.2557(2) 0.6957(2) 0.0362(7) Uani 1 1 d .
H16 H 0.8846 0.1982 0.6302 0.043 Uiso 1 1 calc R
C17 C 0.76421(17) 0.0422(2) 0.7234(2) 0.0301(6) Uani 1 1 d .
O1 O 0.76598(12) 0.01273(15) 0.61827(15) 0.0380(5) Uani 1 1 d .
C18 C 0.79026(17) -0.0499(2) 0.8221(2) 0.0329(6) Uani 1 1 d .
C19 C 0.8318(2) -0.0151(3) 0.9350(2) 0.0408(7) Uani 1 1 d .
H19 H 0.8430 0.0713 0.9529 0.049 Uiso 1 1 calc R
C20 C 0.8570(2) -0.1048(3) 1.0219(3) 0.0518(8) Uani 1 1 d .
H20 H 0.8860 -0.0800 1.0989 0.062 Uiso 1 1 calc R
C21 C 0.8404(2) -0.2300(3) 0.9975(3) 0.0504(8) Uani 1 1 d .
H21 H 0.8581 -0.2916 1.0573 0.060 Uiso 1 1 calc R
C22 C 0.7980(2) -0.2658(3) 0.8861(3) 0.0488(8) Uani 1 1 d .
H22 H 0.7857 -0.3522 0.8697 0.059 Uiso 1 1 calc R
C23 C 0.77334(18) -0.1770(2) 0.7980(3) 0.0397(7) Uani 1 1 d .
H23 H 0.7448 -0.2025 0.7210 0.048 Uiso 1 1 calc R

loop_
_atom_site_aniso_label
_atom_site_aniso_U_11
_atom_site_aniso_U_22
_atom_site_aniso_U_33
_atom_site_aniso_U_23
_atom_site_aniso_U_13
_atom_site_aniso_U_12
C1 0.0319(15) 0.0286(14) 0.0263(13) -0.0032(11) 0.0054(11) 0.0024(11)
C2 0.0364(16) 0.0342(15) 0.0325(14) 0.0022(12) 0.0080(12) 0.0044(12)
C3 0.0471(19) 0.0377(17) 0.0403(16) 0.0067(13) 0.0074(14) 0.0105(14)
C4 0.0460(18) 0.0452(18) 0.0361(16) 0.0019(13) -0.0001(13) 0.0180(14)
C5 0.0314(16) 0.0428(17) 0.0329(15) -0.0066(12) 0.0018(12) 0.0075(12)
C6 0.0344(17) 0.062(2) 0.0443(18) -0.0105(15) -0.0007(13) 0.0045(14)
C7 0.0317(17) 0.065(2) 0.0513(19) -0.0136(17) 0.0032(14) -0.0120(14)
C8 0.0426(18) 0.0417(18) 0.0449(17) -0.0042(13) 0.0105(14) -0.0136(13)
N1 0.0381(14) 0.0360(13) 0.0336(12) -0.0012(10) 0.0087(10) -0.0037(10)
C9 0.0314(15) 0.0332(15) 0.0274(13) -0.0037(11) 0.0038(11) 0.0033(11)
C10 0.0290(14) 0.0277(14) 0.0279(13) 0.0007(11) 0.0074(11) 0.0010(11)
C11 0.0290(14) 0.0266(14) 0.0326(14) 0.0016(11) 0.0036(11) 0.0016(11)
C12 0.0342(15) 0.0322(15) 0.0356(15) -0.0014(12) 0.0059(12) 0.0049(12)
C13 0.0429(18) 0.0337(16) 0.0455(17) -0.0048(13) -0.0018(14) -0.0013(13)
C14 0.0360(17) 0.0413(18) 0.0551(19) 0.0013(15) -0.0016(14) -0.0089(13)
C15 0.0341(16) 0.0498(19) 0.0475(17) 0.0004(14) 0.0111(13) -0.0064(13)
C16 0.0347(16) 0.0370(16) 0.0380(15) -0.0031(12) 0.0093(12) -0.0011(12)
C17 0.0281(15) 0.0281(14) 0.0346(15) -0.0014(12) 0.0056(11) -0.0036(11)
O1 0.0455(12) 0.0368(11) 0.0320(10) -0.0039(8) 0.0061(8) 0.0035(8)
C18 0.0326(15) 0.0284(14) 0.0390(16) 0.0037(12) 0.0097(12) 0.0031(11)
C19 0.0519(19) 0.0365(16) 0.0339(16) 0.0014(13) 0.0044(13) 0.0074(13)
C20 0.066(2) 0.050(2) 0.0396(17) 0.0078(15) 0.0072(15) 0.0120(16)
C21 0.050(2) 0.051(2) 0.051(2) 0.0217(16) 0.0104(16) 0.0143(15)
C22 0.0442(18) 0.0316(17) 0.072(2) 0.0140(15) 0.0119(16) 0.0026(13)
C23 0.0353(16) 0.0364(17) 0.0470(17) 0.0014(13) 0.0029(13) -0.0002(12)

loop_
_atom_type_symbol
_atom_type_description
_atom_type_scat_dispersion_real
_atom_type_scat_dispersion_imag
_atom_type_scat_source
C C 0.0033 0.0016 'International Tables Vol C Tables 4.2.6.8 and 6.1.1.4'
H H 0.0000 0.0000 'International Tables Vol C Tables 4.2.6.8 and 6.1.1.4'
N N 0.0061 0.0033 'International Tables Vol C Tables 4.2.6.8 and 6.1.1.4'
O O 0.0106 0.0060 'International Tables Vol C Tables 4.2.6.8 and 6.1.1.4'

loop_
_geom_angle_atom_site_label_1
_geom_angle_atom_site_label_2
_geom_angle_atom_site_label_3
_geom_angle
C2 C1 C9 118.0(2)
C2 C1 C10 124.6(2)
C9 C1 C10 117.4(2)
C1 C2 C3 122.0(2)
C1 C2 H2 119.0
C3 C2 H2 119.0
C4 C3 C2 120.4(3)
C4 C3 H3 119.8
C2 C3 H3 119.8
C3 C4 C5 120.3(2)
C3 C4 H4 119.9
C5 C4 H4 119.9
C9 C5 C6 117.7(3)
C9 C5 C4 118.8(2)
C6 C5 C4 123.5(2)
C7 C6 C5 119.0(3)
C7 C6 H6 120.5
C5 C6 H6 120.5
C6 C7 C8 119.5(3)
C6 C7 H7 120.2
C8 C7 H7 120.2
N1 C8 C7 124.5(3)
N1 C8 H8 117.7
C7 C8 H8 117.7
C8 N1 C9 116.7(2)
N1 C9 C5 122.5(2)
N1 C9 C1 117.1(2)
C5 C9 C1 120.4(2)
C1 C10 C11 114.1(2)
C1 C10 C17 109.99(19)
C11 C10 C17 110.18(19)
C1 C10 H10 107.4
C11 C10 H10 107.4
C17 C10 H10 107.4
C16 C11 C12 118.5(2)
C16 C11 C10 122.1(2)
C12 C11 C10 119.3(2)
C13 C12 C11 120.5(3)
C13 C12 H12 119.8
C11 C12 H12 119.8
C14 C13 C12 120.2(3)
C14 C13 H13 119.9
C12 C13 H13 119.9
C13 C14 C15 120.1(3)
C13 C14 H14 120.0
C15 C14 H14 120.0
C14 C15 C16 119.8(3)
C14 C15 H15 120.1
C16 C15 H15 120.1
C15 C16 C11 120.9(2)
C15 C16 H16 119.6
C11 C16 H16 119.6
O1 C17 C18 120.9(2)
O1 C17 C10 120.7(2)
C18 C17 C10 118.4(2)
C19 C18 C23 118.9(2)
C19 C18 C17 123.1(2)
C23 C18 C17 118.1(2)
C20 C19 C18 120.6(3)
C20 C19 H19 119.7
C18 C19 H19 119.7
C21 C20 C19 120.3(3)
C21 C20 H20 119.9
C19 C20 H20 119.9
C20 C21 C22 119.8(3)
C20 C21 H21 120.1
C22 C21 H21 120.1
C21 C22 C23 120.4(3)
C21 C22 H22 119.8
C23 C22 H22 119.8
C22 C23 C18 120.1(3)
C22 C23 H23 120.0
C18 C23 H23 120.0

loop_
_geom_bond_atom_site_label_1
_geom_bond_atom_site_label_2
_geom_bond_distance
C1 C2 1.372(3)
C1 C9 1.429(3)
C1 C10 1.510(3)
C2 C3 1.400(3)
C2 H2 0.9500
C3 C4 1.362(4)
C3 H3 0.9500
C4 C5 1.419(4)
C4 H4 0.9500
C5 C9 1.411(3)
C5 C6 1.413(4)
C6 C7 1.355(4)
C6 H6 0.9500
C7 C8 1.388(4)
C7 H7 0.9500
C8 N1 1.321(3)
C8 H8 0.9500
N1 C9 1.373(3)
C10 C11 1.524(3)
C10 C17 1.532(3)
C10 H10 1.0000
C11 C16 1.388(3)
C11 C12 1.390(3)
C12 C13 1.383(3)
C12 H12 0.9500
C13 C14 1.374(4)
C13 H13 0.9500
C14 C15 1.376(4)
C14 H14 0.9500
C15 C16 1.384(3)
C15 H15 0.9500
C16 H16 0.9500
C17 O1 1.221(3)
C17 C18 1.490(3)
C18 C19 1.384(3)
C18 C23 1.395(3)
C19 C20 1.380(4)
C19 H19 0.9500
C20 C21 1.374(4)
C20 H20 0.9500
C21 C22 1.377(4)
C21 H21 0.9500
C22 C23 1.381(4)
C22 H22 0.9500
C23 H23 0.9500

loop_
_geom_torsion_atom_site_label_1
_geom_torsion_atom_site_label_2
_geom_torsion_atom_site_label_3
_geom_torsion_atom_site_label_4
_geom_torsion
C9 C1 C2 C3 -0.7(4)
C10 C1 C2 C3 179.5(2)
C1 C2 C3 C4 0.1(4)
C2 C3 C4 C5 0.8(4)
C3 C4 C5 C9 -0.9(4)
C3 C4 C5 C6 -179.6(3)
C9 C5 C6 C7 -0.1(4)
C4 C5 C6 C7 178.7(3)
C5 C6 C7 C8 -0.2(4)
C6 C7 C8 N1 0.1(4)
C7 C8 N1 C9 0.3(4)
C8 N1 C9 C5 -0.5(3)
C8 N1 C9 C1 -179.1(2)
C6 C5 C9 N1 0.5(4)
C4 C5 C9 N1 -178.3(2)
C6 C5 C9 C1 179.0(2)
C4 C5 C9 C1 0.2(4)
C2 C1 C9 N1 179.2(2)
C10 C1 C9 N1 -1.0(3)
C2 C1 C9 C5 0.6(3)
C10 C1 C9 C5 -179.6(2)
C2 C1 C10 C11 3.1(3)
C9 C1 C10 C11 -176.7(2)
C2 C1 C10 C17 -121.3(2)
C9 C1 C10 C17 59.0(3)
C1 C10 C11 C16 -81.3(3)
C17 C10 C11 C16 43.0(3)
C1 C10 C11 C12 96.9(3)
C17 C10 C11 C12 -138.8(2)
C16 C11 C12 C13 0.2(4)
C10 C11 C12 C13 -178.1(2)
C11 C12 C13 C14 -0.2(4)
C12 C13 C14 C15 -0.2(4)
C13 C14 C15 C16 0.6(4)
C14 C15 C16 C11 -0.6(4)
C12 C11 C16 C15 0.2(4)
C10 C11 C16 C15 178.4(2)
C1 C10 C17 O1 37.9(3)
C11 C10 C17 O1 -88.8(3)
C1 C10 C17 C18 -143.7(2)
C11 C10 C17 C18 89.7(3)
O1 C17 C18 C19 148.3(3)
C10 C17 C18 C19 -30.1(3)
O1 C17 C18 C23 -30.4(4)
C10 C17 C18 C23 151.1(2)
C23 C18 C19 C20 0.8(4)
C17 C18 C19 C20 -178.0(2)
C18 C19 C20 C21 -0.6(4)
C19 C20 C21 C22 -0.3(4)
C20 C21 C22 C23 1.0(4)
C21 C22 C23 C18 -0.8(4)
C19 C18 C23 C22 -0.1(4)
C17 C18 C23 C22 178.7(2)
